data_4510918
loop_
_publ_author_name
'Mukherjee, Arijit'
'Grobelny, Pawel'
'Thakur, Tejender S.'
'Desiraju, Gautam R.'

_publ_section_title
;
 Polymorphs, Pseudopolymorphs, and Co-Crystals of Orcinol: Exploring the
 Structural Landscape with High Throughput Crystallography
;
_journal_issue 6
_journal_name_full 'Crystal Growth &amp; Design'
_journal_page_first 2637
_journal_paper_doi 10.1021/cg200361x
_journal_volume 11
_journal_year 2011
_chemical_compound_source 'see text'
_chemical_formula_moiety '2(C6 H9 N3), C7 H8 O2'
_chemical_formula_sum 'C19 H26 N6 O2'
_chemical_formula_weight 370.46
_chemical_name_common Orcinol:aminodimethylpyrimidine
_chemical_name_systematic ?
_space_group_IT_number 2
_symmetry_cell_setting triclinic
_symmetry_Int_Tables_number 2
_symmetry_space_group_name_Hall '-P 1'
_symmetry_space_group_name_H-M 'P -1'
_atom_sites_solution_hydrogens geom
_atom_sites_solution_primary direct
_atom_sites_solution_secondary difmap
_cell_angle_alpha 83.323(7)
_cell_angle_beta 77.689(7)
_cell_angle_gamma 89.497(6)
_cell_formula_units_Z 4
_cell_length_a 8.4494(9)
_cell_length_b 12.3620(13)
_cell_length_c 19.748(2)
_cell_measurement_reflns_used 14123
_cell_measurement_temperature 150(2)
_cell_measurement_theta_max 27.6
_cell_measurement_theta_min 3.0
_cell_volume 2001.3(4)
_computing_cell_refinement
;
CrystalClear-SM Expert 2.0 rc14 (Rigaku, 2009)
;
_computing_data_collection
;
CrystalClear-SM Expert 2.0 rc14 (Rigaku, 2009)
;
_computing_data_reduction
;
CrystalClear-SM Expert 2.0 rc14 (Rigaku, 2009)
;
_computing_publication_material 'PLATON (Spek, 2003)'
_computing_structure_refinement 'SHELXL-97 (Sheldrick, 2008)'
_diffrn_ambient_temperature 150(2)
_diffrn_detector CCD
_diffrn_detector_area_resol_mean 13.6612
_diffrn_measured_fraction_theta_full 0.996
_diffrn_measured_fraction_theta_max 0.996
_diffrn_measurement_details
;
scan:
    Number of images: 180
               Slice: -60.0000 - 120.0000
         Image width: 1.0000
            Exp time: 16.0000
       Rotation axis: Omega
               Omega: 0.0000
                 Chi: 54.0000
                 Phi: 0.0000
                 XTD: 49.4522
              2theta: 29.4875
scan:
    Number of images: 180
               Slice: -60.0000 - 120.0000
         Image width: 1.0000
            Exp time: 16.0000
       Rotation axis: Omega
               Omega: 0.0000
                 Chi: 54.0000
                 Phi: 120.0000
                 XTD: 49.4522
              2theta: 29.4875
scan:
    Number of images: 180
               Slice: -60.0000 - 120.0000
         Image width: 1.0000
            Exp time: 16.0000
       Rotation axis: Omega
               Omega: 0.0000
                 Chi: 54.0000
                 Phi: 240.0000
                 XTD: 49.4522
              2theta: 29.4875

;
_diffrn_measurement_device
;
XtaLABmini: Fixed Chi 2 circle
;
_diffrn_measurement_device_type
;
Rigaku Mercury375R (2x2 bin mode)
;
_diffrn_measurement_method 'profile data from \w-scans'
_diffrn_measurement_specimen_support Fiber
_diffrn_orient_matrix_type FS_PROCESS
_diffrn_orient_matrix_UB_11 0.007733
_diffrn_orient_matrix_UB_12 -0.005180
_diffrn_orient_matrix_UB_13 0.050099
_diffrn_orient_matrix_UB_21 0.058983
_diffrn_orient_matrix_UB_22 -0.070128
_diffrn_orient_matrix_UB_23 -0.004714
_diffrn_orient_matrix_UB_31 0.105543
_diffrn_orient_matrix_UB_32 0.041114
_diffrn_orient_matrix_UB_33 -0.013835
_diffrn_radiation_monochromator graphite
_diffrn_radiation_source 'fine-focus sealed tube'
_diffrn_radiation_type MoK\a
_diffrn_radiation_wavelength 0.71075
_diffrn_reflns_av_R_equivalents 0.0443
_diffrn_reflns_av_sigmaI/netI 0.0598
_diffrn_reflns_limit_h_max 10
_diffrn_reflns_limit_h_min -10
_diffrn_reflns_limit_k_max 16
_diffrn_reflns_limit_k_min -16
_diffrn_reflns_limit_l_max 25
_diffrn_reflns_limit_l_min -25
_diffrn_reflns_number 21324
_diffrn_reflns_reduction_process
;
;
_diffrn_reflns_theta_full 27.48
_diffrn_reflns_theta_max 27.48
_diffrn_reflns_theta_min 3.00
_exptl_absorpt_coefficient_mu 0.083
_exptl_absorpt_correction_T_max 0.9917
_exptl_absorpt_correction_T_min 0.9363
_exptl_absorpt_correction_type multi-scan
_exptl_absorpt_process_details 'Jacobson, R. (1998) Private communication'
_exptl_crystal_colour Colorless
_exptl_crystal_density_diffrn 1.230
_exptl_crystal_density_method 'Not Measured'
_exptl_crystal_description Needle
_exptl_crystal_F_000 792
_exptl_crystal_size_max 0.80
_exptl_crystal_size_mid 0.10
_exptl_crystal_size_min 0.10
_refine_diff_density_max 0.238
_refine_diff_density_min -0.231
_refine_diff_density_rms 0.049
_refine_ls_extinction_method none
_refine_ls_goodness_of_fit_ref 1.015
_refine_ls_hydrogen_treatment mixed
_refine_ls_matrix_type full
_refine_ls_number_parameters 545
_refine_ls_number_reflns 9126
_refine_ls_number_restraints 0
_refine_ls_restrained_S_all 1.015
_refine_ls_R_factor_all 0.1331
_refine_ls_R_factor_gt 0.0641
_refine_ls_shift/su_max 0.000
_refine_ls_shift/su_mean 0.000
_refine_ls_structure_factor_coef Fsqd
_refine_ls_weighting_details 'calc w=1/[\s^2^(Fo^2^)+(0.0922P)^2^+0.1616P] where P=(Fo^2^+2Fc^2^)/3'
_refine_ls_weighting_scheme calc
_refine_ls_wR_factor_gt 0.1584
_refine_ls_wR_factor_ref 0.1938
_reflns_number_gt 4752
_reflns_number_total 9126
_reflns_threshold_expression >2\s(I)
_cod_data_source_file 818150.cif
_cod_data_source_block datam
_cod_depositor_comments
;
The following automatic conversions were performed:

'_symmetry_cell_setting' value 'Triclinic' changed to 'triclinic'
according to
/usr/data/users/saulius/automatic-downloads/retrospective/ACS/lib/dictionaries/cif_core.dic
dictionary named 'cif_core.dic' version 2.4.2 from
2011-04-26.

'_exptl_absorpt_correction_type' value 'Multi-scan'
changed to 'multi-scan' according to
/usr/data/users/saulius/automatic-downloads/retrospective/ACS/lib/dictionaries/cif_core.dic
dictionary named 'cif_core.dic' version 2.4.2 from 2011-04-26.

Automatic conversion script
Id: cif_fix_values 2281 2013-09-26 08:29:07Z andrius 
;
_cod_original_cell_volume 2001.4(4)
_cod_database_code 4510918

loop_
_symmetry_equiv_pos_site_id
_symmetry_equiv_pos_as_xyz
1 x,y,z
2 -x,-y,-z

loop_
_atom_site_aniso_label
_atom_site_aniso_U_11
_atom_site_aniso_U_22
_atom_site_aniso_U_33
_atom_site_aniso_U_23
_atom_site_aniso_U_13
_atom_site_aniso_U_12
N1 0.0417(11) 0.0394(10) 0.0522(12) -0.0095(9) -0.0165(9) 0.0017(8)
N2 0.0541(12) 0.0353(10) 0.0454(11) -0.0074(9) -0.0146(10) -0.0032(9)
N3 0.0528(13) 0.0538(13) 0.0684(15) -0.0228(12) -0.0333(12) 0.0129(10)
C1 0.0453(13) 0.0327(11) 0.0451(13) -0.0052(10) -0.0135(11) 0.0007(10)
C2 0.0404(13) 0.0396(13) 0.0609(16) -0.0064(12) -0.0108(12) -0.0010(10)
C3 0.0464(15) 0.0495(15) 0.0737(18) -0.0181(13) -0.0055(14) 0.0061(12)
C4 0.0575(16) 0.0374(13) 0.0514(15) -0.0082(11) -0.0025(12) -0.0039(11)
C5 0.0468(15) 0.0711(19) 0.089(2) -0.0175(16) -0.0245(15) 0.0021(13)
C6 0.084(2) 0.0539(16) 0.0742(19) -0.0296(15) -0.0045(16) 0.0000(14)
N4 0.0528(15) 0.0860(19) 0.104(2) -0.0604(17) -0.0403(15) 0.0249(13)
N5 0.0408(11) 0.0528(12) 0.0501(12) -0.0188(10) -0.0167(9) 0.0027(9)
N6 0.0423(11) 0.0490(11) 0.0493(12) -0.0179(9) -0.0132(9) 0.0010(9)
C7 0.0429(13) 0.0511(14) 0.0496(14) -0.0187(11) -0.0159(11) 0.0013(11)
C8 0.0423(14) 0.0603(15) 0.0473(14) -0.0135(12) -0.0121(11) -0.0026(12)
C9 0.0417(14) 0.0620(16) 0.0587(16) -0.0206(13) -0.0104(12) 0.0089(12)
C10 0.0491(14) 0.0457(13) 0.0417(13) -0.0113(11) -0.0067(11) -0.0035(11)
C11 0.0479(16) 0.110(2) 0.080(2) -0.0377(19) -0.0273(15) 0.0047(16)
C12 0.0665(17) 0.0548(16) 0.0589(16) -0.0266(13) -0.0117(14) 0.0026(13)
N7 0.0470(12) 0.0410(11) 0.0517(12) -0.0126(9) -0.0136(9) -0.0037(9)
N8 0.0474(12) 0.0495(12) 0.0561(13) -0.0134(10) -0.0222(10) -0.0002(9)
N9 0.0585(15) 0.0754(17) 0.0794(17) -0.0399(14) -0.0377(13) 0.0216(12)
C13 0.0425(14) 0.0444(13) 0.0514(14) -0.0107(11) -0.0142(11) -0.0017(11)
C14 0.0486(14) 0.0384(13) 0.0577(15) -0.0093(11) -0.0083(12) -0.0068(11)
C15 0.0461(14) 0.0509(15) 0.0683(17) -0.0108(13) -0.0121(13) 0.0031(12)
C16 0.0473(15) 0.0510(14) 0.0566(16) -0.0048(12) -0.0191(12) -0.0023(12)
C17 0.0696(19) 0.0528(16) 0.085(2) -0.0316(15) -0.0145(16) 0.0020(14)
C18 0.0653(19) 0.090(2) 0.102(2) -0.0252(19) -0.0447(18) 0.0077(16)
N10 0.0654(14) 0.0514(12) 0.0425(12) -0.0114(10) -0.0168(10) -0.0026(11)
N11 0.0578(13) 0.0545(13) 0.0524(13) -0.0136(10) -0.0217(11) 0.0025(10)
N12 0.0587(16) 0.0848(19) 0.0852(19) -0.0436(15) -0.0352(15) 0.0179(14)
C19 0.0567(16) 0.0509(14) 0.0439(14) -0.0101(12) -0.0149(12) -0.0010(12)
C20 0.0701(18) 0.0492(15) 0.0376(13) -0.0049(11) -0.0054(13) -0.0039(13)
C21 0.0599(17) 0.0560(16) 0.0540(16) -0.0080(13) -0.0089(13) 0.0054(13)
C22 0.0538(16) 0.0486(14) 0.0547(15) -0.0047(12) -0.0145(13) 0.0013(12)
C23 0.107(2) 0.0693(19) 0.0560(17) -0.0263(15) -0.0145(17) 0.0020(17)
C24 0.0639(19) 0.083(2) 0.095(2) -0.0203(18) -0.0377(17) 0.0090(16)
O1 0.0549(11) 0.0780(13) 0.0467(10) -0.0155(9) -0.0109(8) -0.0178(9)
O2 0.0739(13) 0.0675(12) 0.0590(11) 0.0010(10) -0.0350(10) -0.0105(10)
C25 0.0341(12) 0.0521(15) 0.0679(17) -0.0301(13) -0.0167(12) 0.0057(11)
C26 0.0374(13) 0.0494(14) 0.0609(16) -0.0185(12) -0.0093(11) 0.0003(10)
C27 0.0348(12) 0.0525(14) 0.0477(14) -0.0198(11) -0.0092(11) 0.0013(10)
C28 0.0369(12) 0.0462(13) 0.0534(14) -0.0183(11) -0.0166(11) 0.0003(10)
C29 0.0434(13) 0.0480(14) 0.0522(15) -0.0109(12) -0.0201(12) 0.0064(11)
C30 0.0457(14) 0.0584(15) 0.0596(16) -0.0258(13) -0.0254(13) 0.0094(12)
C31 0.0601(17) 0.0750(19) 0.086(2) -0.0411(17) -0.0220(16) -0.0085(14)
O3 0.0843(15) 0.0759(14) 0.0658(13) 0.0187(11) -0.0335(12) -0.0223(11)
O4 0.0751(13) 0.0442(10) 0.0780(13) 0.0024(9) -0.0475(11) -0.0108(9)
C32 0.0344(12) 0.0464(13) 0.0505(14) -0.0190(11) -0.0089(10) 0.0008(10)
C33 0.0467(14) 0.0424(13) 0.0590(16) -0.0051(12) -0.0086(12) -0.0066(11)
C34 0.0446(14) 0.0550(15) 0.0463(14) -0.0012(12) -0.0110(11) -0.0025(11)
C35 0.0462(14) 0.0491(14) 0.0486(14) -0.0113(12) -0.0171(11) -0.0059(11)
C36 0.0402(13) 0.0389(12) 0.0503(14) -0.0092(11) -0.0159(11) -0.0010(10)
C37 0.0426(13) 0.0474(14) 0.0480(14) -0.0119(11) -0.0181(11) 0.0028(10)
C38 0.0555(16) 0.0649(17) 0.0757(19) -0.0280(15) -0.0231(14) -0.0048(13)

loop_
_atom_site_label
_atom_site_type_symbol
_atom_site_thermal_displace_type
_atom_site_fract_x
_atom_site_fract_y
_atom_site_fract_z
_atom_site_occupancy
_atom_site_U_iso_or_equiv
_atom_site_calc_flag
_atom_site_refinement_flags
N1 N Uani 0.8232(2) 0.04335(14) 0.13597(10) 1.000 0.0431(6) . .
N2 N Uani 0.9290(2) 0.13158(14) 0.21914(10) 1.000 0.0441(6) . .
N3 N Uani 1.0820(3) 0.01225(18) 0.15141(13) 1.000 0.0541(8) . .
C1 C Uani 0.9403(3) 0.06344(17) 0.17005(12) 1.000 0.0404(7) . .
C2 C Uani 0.6862(3) 0.09767(18) 0.15261(13) 1.000 0.0469(8) . .
C3 C Uani 0.6663(3) 0.1720(2) 0.20060(14) 1.000 0.0568(9) . .
C4 C Uani 0.7907(3) 0.18698(18) 0.23367(13) 1.000 0.0499(8) . .
C5 C Uani 0.5514(3) 0.0703(2) 0.11823(16) 1.000 0.0668(10) . .
C6 C Uani 0.7804(4) 0.2662(2) 0.28652(15) 1.000 0.0708(11) . .
N4 N Uani 0.1501(3) 0.1373(2) -0.04169(15) 1.000 0.0736(10) . .
N5 N Uani -0.1116(2) 0.16962(15) -0.05242(10) 1.000 0.0458(7) . .
N6 N Uani 0.0185(2) 0.27441(15) 0.01547(10) 1.000 0.0454(7) . .
C7 C Uani 0.0147(3) 0.19529(19) -0.02541(12) 1.000 0.0459(8) . .
C8 C Uani -0.2449(3) 0.2286(2) -0.03602(12) 1.000 0.0490(8) . .
C9 C Uani -0.2530(3) 0.3098(2) 0.00689(13) 1.000 0.0531(9) . .
C10 C Uani -0.1177(3) 0.33113(18) 0.03244(12) 1.000 0.0454(8) . .
C11 C Uani -0.3875(3) 0.2009(3) -0.06535(16) 1.000 0.0751(11) . .
C12 C Uani -0.1178(3) 0.4166(2) 0.08015(13) 1.000 0.0587(9) . .
N7 N Uani 0.5233(2) 0.94459(15) 0.31295(10) 1.000 0.0455(7) . .
N8 N Uani 0.6320(2) 1.02912(16) 0.39649(10) 1.000 0.0487(7) . .
N9 N Uani 0.3883(3) 1.0804(2) 0.37069(14) 1.000 0.0653(9) . .
C13 C Uani 0.5180(3) 1.01652(19) 0.35959(12) 1.000 0.0451(8) . .
C14 C Uani 0.6548(3) 0.88144(19) 0.30182(13) 1.000 0.0484(8) . .
C15 C Uani 0.7757(3) 0.8895(2) 0.33768(14) 1.000 0.0548(9) . .
C16 C Uani 0.7616(3) 0.9651(2) 0.38431(13) 1.000 0.0505(9) . .
C17 C Uani 0.6620(3) 0.8030(2) 0.24912(15) 1.000 0.0676(11) . .
C18 C Uani 0.8907(4) 0.9819(3) 0.42387(18) 1.000 0.0807(11) . .
N10 N Uani 0.5012(3) 0.65663(16) 0.45194(10) 1.000 0.0518(7) . .
N11 N Uani 0.6283(2) 0.75023(16) 0.52620(10) 1.000 0.0528(8) . .
N12 N Uani 0.3736(3) 0.7937(2) 0.51084(15) 1.000 0.0707(10) . .
C19 C Uani 0.5049(3) 0.7319(2) 0.49543(12) 1.000 0.0495(8) . .
C20 C Uani 0.6357(3) 0.5972(2) 0.43620(12) 1.000 0.0532(9) . .
C21 C Uani 0.7688(3) 0.6127(2) 0.46436(13) 1.000 0.0570(9) . .
C22 C Uani 0.7593(3) 0.6894(2) 0.51031(13) 1.000 0.0520(9) . .
C23 C Uani 0.6337(4) 0.5135(2) 0.38733(14) 1.000 0.0764(11) . .
C24 C Uani 0.8956(3) 0.7076(3) 0.54559(17) 1.000 0.0768(11) . .
O1 O Uani 0.3020(2) 0.37646(15) 0.02811(9) 1.000 0.0591(7) . .
O2 O Uani 0.1874(2) 0.20946(16) 0.26569(9) 1.000 0.0643(7) . .
C25 C Uani 0.4211(3) 0.4542(2) 0.18262(14) 1.000 0.0487(9) . .
C26 C Uani 0.4049(3) 0.45441(19) 0.11415(13) 1.000 0.0484(8) . .
C27 C Uani 0.3138(3) 0.37392(19) 0.09631(12) 1.000 0.0438(8) . .
C28 C Uani 0.2397(3) 0.29155(18) 0.14662(12) 1.000 0.0435(8) . .
C29 C Uani 0.2557(3) 0.29114(19) 0.21506(13) 1.000 0.0460(8) . .
C30 C Uani 0.3455(3) 0.3723(2) 0.23302(14) 1.000 0.0510(9) . .
C31 C Uani 0.5170(3) 0.5429(2) 0.20241(16) 1.000 0.0701(11) . .
O3 O Uani 0.2202(3) -0.42099(17) 0.41621(10) 1.000 0.0747(8) . .
O4 O Uani 0.2667(2) -0.09671(14) 0.25403(10) 1.000 0.0618(7) . .
C32 C Uani 0.0779(3) -0.36149(19) 0.25498(12) 1.000 0.0427(8) . .
C33 C Uani 0.1099(3) -0.41545(19) 0.31589(13) 1.000 0.0498(8) . .
C34 C Uani 0.1925(3) -0.3636(2) 0.35648(13) 1.000 0.0488(8) . .
C35 C Uani 0.2445(3) -0.25646(19) 0.33684(12) 1.000 0.0464(8) . .
C36 C Uani 0.2138(3) -0.20227(18) 0.27618(12) 1.000 0.0419(8) . .
C37 C Uani 0.1297(3) -0.25402(19) 0.23593(12) 1.000 0.0442(8) . .
C38 C Uani -0.0026(3) -0.4193(2) 0.20833(14) 1.000 0.0624(10) . .
H3 H Uiso 0.57120 0.21110 0.21030 1.000 0.0680 calc R
H3A H Uiso 1.143(3) 0.0048(19) 0.1855(12) 1.000 0.051(7) . .
H3B H Uiso 1.083(3) -0.045(2) 0.1236(13) 1.000 0.061(8) . .
H5A H Uiso 0.59660 0.04860 0.07310 1.000 0.1000 calc R
H5B H Uiso 0.48540 0.13300 0.11320 1.000 0.1000 calc R
H5C H Uiso 0.48630 0.01160 0.14650 1.000 0.1000 calc R
H6A H Uiso 0.80580 0.22990 0.32850 1.000 0.1060 calc R
H6B H Uiso 0.67260 0.29420 0.29680 1.000 0.1060 calc R
H6C H Uiso 0.85610 0.32520 0.26810 1.000 0.1060 calc R
H4A H Uiso 0.146(3) 0.076(2) -0.0660(16) 1.000 0.086(10) . .
H4B H Uiso 0.225(4) 0.147(2) -0.0214(16) 1.000 0.085(10) . .
H9 H Uiso -0.34720 0.34930 0.01840 1.000 0.0640 calc R
H11A H Uiso -0.37200 0.23330 -0.11290 1.000 0.1130 calc R
H11B H Uiso -0.48440 0.22860 -0.03840 1.000 0.1130 calc R
H11C H Uiso -0.39740 0.12330 -0.06340 1.000 0.1130 calc R
H12A H Uiso -0.01400 0.45300 0.06920 1.000 0.0880 calc R
H12B H Uiso -0.13920 0.38320 0.12760 1.000 0.0880 calc R
H12C H Uiso -0.20040 0.46860 0.07420 1.000 0.0880 calc R
H9A H Uiso 0.320(3) 1.086(2) 0.3426(14) 1.000 0.068(9) . .
H9B H Uiso 0.385(3) 1.131(2) 0.4011(14) 1.000 0.069(9) . .
H15 H Uiso 0.86530 0.84480 0.33060 1.000 0.0660 calc R
H17A H Uiso 0.59400 0.74070 0.26950 1.000 0.1010 calc R
H17B H Uiso 0.77170 0.78010 0.23460 1.000 0.1010 calc R
H17C H Uiso 0.62500 0.83780 0.20940 1.000 0.1010 calc R
H18A H Uiso 0.93490 1.05450 0.41080 1.000 0.1210 calc R
H18B H Uiso 0.97510 0.93020 0.41310 1.000 0.1210 calc R
H18C H Uiso 0.84460 0.97180 0.47300 1.000 0.1210 calc R
H12D H Uiso 0.303(4) 0.791(2) 0.4917(16) 1.000 0.075(10) . .
H12E H Uiso 0.377(4) 0.852(3) 0.5403(17) 1.000 0.099(11) . .
H21 H Uiso 0.86220 0.57250 0.45260 1.000 0.0680 calc R
H23A H Uiso 0.52790 0.48030 0.39660 1.000 0.1150 calc R
H23B H Uiso 0.71200 0.45870 0.39400 1.000 0.1150 calc R
H23C H Uiso 0.66010 0.54780 0.34010 1.000 0.1150 calc R
H24A H Uiso 0.90880 0.78420 0.54740 1.000 0.1150 calc R
H24B H Uiso 0.99390 0.67980 0.51980 1.000 0.1150 calc R
H24C H Uiso 0.87140 0.67050 0.59220 1.000 0.1150 calc R
H1O H Uiso 0.212(4) 0.331(2) 0.0262(15) 1.000 0.082(9) . .
H2O H Uiso 0.102(4) 0.174(2) 0.2505(16) 1.000 0.090(10) . .
H26 H Uiso 0.45540 0.50890 0.08010 1.000 0.0580 calc R
H28A H Uiso 0.17970 0.23700 0.13450 1.000 0.0520 calc R
H30 H Uiso 0.35520 0.37190 0.27910 1.000 0.0610 calc R
H31A H Uiso 0.57430 0.58590 0.16090 1.000 0.1050 calc R
H31B H Uiso 0.59310 0.51100 0.22840 1.000 0.1050 calc R
H31C H Uiso 0.44480 0.58860 0.23050 1.000 0.1050 calc R
H3O H Uiso 0.303(4) -0.393(3) 0.4313(16) 1.000 0.091(11) . .
H4O H Uiso 0.352(3) -0.083(2) 0.2749(15) 1.000 0.077(9) . .
H33 H Uiso 0.07550 -0.48740 0.32960 1.000 0.0600 calc R
H35 H Uiso 0.29960 -0.22150 0.36430 1.000 0.0560 calc R
H37A H Uiso 0.10770 -0.21620 0.19550 1.000 0.0530 calc R
H38A H Uiso 0.07620 -0.46080 0.18000 1.000 0.0940 calc R
H38B H Uiso -0.04930 -0.36680 0.17880 1.000 0.0940 calc R
H38C H Uiso -0.08620 -0.46730 0.23630 1.000 0.0940 calc R

loop_
_atom_type_symbol
_atom_type_description
_atom_type_scat_dispersion_real
_atom_type_scat_dispersion_imag
_atom_type_scat_source
O O 0.0106 0.0060 'International Tables Vol C Tables 4.2.6.8 and 6.1.1.4'
N N 0.0061 0.0033 'International Tables Vol C Tables 4.2.6.8 and 6.1.1.4'
H H 0.0000 0.0000 'International Tables Vol C Tables 4.2.6.8 and 6.1.1.4'
C C 0.0033 0.0016 'International Tables Vol C Tables 4.2.6.8 and 6.1.1.4'

loop_
_geom_angle_atom_site_label_1
_geom_angle_atom_site_label_2
_geom_angle_atom_site_label_3
_geom_angle
_geom_angle_publ_flag
C27 O1 H1O 108.5(17) no
C29 O2 H2O 109.2(18) no
C1 N1 C2 116.0(2) yes
C1 N2 C4 116.8(2) yes
H3A N3 H3B 118(2) no
C1 N3 H3A 114.0(15) no
C1 N3 H3B 117.2(16) no
C34 O3 H3O 113(2) no
C36 O4 H4O 108.2(16) no
C7 N5 C8 116.1(2) yes
C7 N6 C10 117.0(2) yes
C7 N4 H4B 118(2) no
C7 N4 H4A 118.3(16) no
H4A N4 H4B 122(2) no
C13 N7 C14 117.0(2) yes
C13 N8 C16 116.3(2) yes
H9A N9 H9B 119(2) no
C13 N9 H9A 121.4(17) no
C13 N9 H9B 118.3(16) no
C19 N10 C20 116.5(2) yes
C19 N11 C22 116.5(2) yes
C19 N12 H12D 121(2) no
H12D N12 H12E 120(3) no
C19 N12 H12E 119(2) no
N1 C1 N3 116.4(2) yes
N2 C1 N3 117.8(2) yes
N1 C1 N2 125.7(2) yes
C3 C2 C5 121.6(2) no
N1 C2 C3 122.1(2) yes
N1 C2 C5 116.3(2) yes
C2 C3 C4 118.3(2) no
N2 C4 C3 120.9(2) yes
C3 C4 C6 122.2(2) no
N2 C4 C6 116.9(2) yes
C4 C3 H3 121.00 no
C2 C3 H3 121.00 no
C2 C5 H5A 109.00 no
C2 C5 H5C 109.00 no
C2 C5 H5B 110.00 no
H5A C5 H5B 110.00 no
H5A C5 H5C 109.00 no
H5B C5 H5C 109.00 no
H6B C6 H6C 109.00 no
C4 C6 H6B 109.00 no
C4 C6 H6A 110.00 no
H6A C6 H6C 109.00 no
C4 C6 H6C 109.00 no
H6A C6 H6B 109.00 no
N4 C7 N6 117.1(2) yes
N5 C7 N6 126.0(2) yes
N4 C7 N5 116.9(2) yes
C9 C8 C11 121.2(2) no
N5 C8 C9 121.9(2) yes
N5 C8 C11 116.9(2) yes
C8 C9 C10 118.4(2) no
N6 C10 C12 117.7(2) yes
C9 C10 C12 121.6(2) no
N6 C10 C9 120.7(2) yes
C8 C9 H9 121.00 no
C10 C9 H9 121.00 no
H11A C11 H11B 109.00 no
C8 C11 H11C 109.00 no
H11B C11 H11C 109.00 no
C8 C11 H11B 109.00 no
C8 C11 H11A 109.00 no
H11A C11 H11C 110.00 no
C10 C12 H12C 109.00 no
H12A C12 H12B 110.00 no
C10 C12 H12B 109.00 no
C10 C12 H12A 109.00 no
H12B C12 H12C 109.00 no
H12A C12 H12C 109.00 no
N8 C13 N9 117.1(2) yes
N7 C13 N9 117.5(2) yes
N7 C13 N8 125.3(2) yes
N7 C14 C17 117.0(2) yes
N7 C14 C15 120.9(2) yes
C15 C14 C17 122.1(2) no
C14 C15 C16 118.6(2) no
C15 C16 C18 122.1(3) no
N8 C16 C15 121.8(2) yes
N8 C16 C18 116.1(2) yes
C16 C15 H15 121.00 no
C14 C15 H15 121.00 no
C14 C17 H17A 109.00 no
H17A C17 H17B 109.00 no
H17A C17 H17C 110.00 no
H17B C17 H17C 109.00 no
C14 C17 H17B 109.00 no
C14 C17 H17C 109.00 no
C16 C18 H18B 109.00 no
C16 C18 H18A 109.00 no
C16 C18 H18C 109.00 no
H18A C18 H18C 110.00 no
H18B C18 H18C 109.00 no
H18A C18 H18B 110.00 no
N10 C19 N11 125.8(2) yes
N10 C19 N12 117.7(2) yes
N11 C19 N12 116.5(2) yes
N10 C20 C21 121.2(2) yes
N10 C20 C23 117.1(2) yes
C21 C20 C23 121.7(2) no
C20 C21 C22 118.1(2) no
N11 C22 C24 116.7(2) yes
C21 C22 C24 121.4(2) no
N11 C22 C21 121.9(2) yes
C22 C21 H21 121.00 no
C20 C21 H21 121.00 no
C20 C23 H23A 109.00 no
C20 C23 H23B 110.00 no
H23B C23 H23C 109.00 no
H23A C23 H23B 109.00 no
C20 C23 H23C 109.00 no
H23A C23 H23C 110.00 no
C22 C24 H24C 109.00 no
C22 C24 H24B 109.00 no
H24B C24 H24C 110.00 no
C22 C24 H24A 109.00 no
H24A C24 H24B 109.00 no
H24A C24 H24C 109.00 no
C26 C25 C30 119.4(2) no
C30 C25 C31 120.3(2) no
C26 C25 C31 120.4(2) no
C25 C26 C27 120.3(2) no
O1 C27 C26 118.5(2) yes
O1 C27 C28 121.3(2) yes
C26 C27 C28 120.3(2) no
C27 C28 C29 119.6(2) no
O2 C29 C28 121.0(2) yes
C28 C29 C30 120.2(2) no
O2 C29 C30 118.8(2) yes
C25 C30 C29 120.4(2) no
C27 C26 H26 120.00 no
C25 C26 H26 120.00 no
C29 C28 H28A 120.00 no
C27 C28 H28A 120.00 no
C29 C30 H30 120.00 no
C25 C30 H30 120.00 no
C25 C31 H31C 109.00 no
C25 C31 H31A 109.00 no
C25 C31 H31B 110.00 no
H31B C31 H31C 109.00 no
H31A C31 H31C 109.00 no
H31A C31 H31B 109.00 no
C33 C32 C38 121.0(2) no
C33 C32 C37 118.5(2) no
C37 C32 C38 120.4(2) no
C32 C33 C34 120.7(2) no
O3 C34 C33 118.1(2) yes
C33 C34 C35 120.4(2) no
O3 C34 C35 121.5(2) yes
C34 C35 C36 119.3(2) no
O4 C36 C35 121.1(2) yes
O4 C36 C37 118.7(2) yes
C35 C36 C37 120.2(2) no
C32 C37 C36 120.9(2) no
C32 C33 H33 120.00 no
C34 C33 H33 120.00 no
C34 C35 H35 120.00 no
C36 C35 H35 120.00 no
C32 C37 H37A 120.00 no
C36 C37 H37A 120.00 no
C32 C38 H38A 109.00 no
C32 C38 H38B 110.00 no
C32 C38 H38C 109.00 no
H38A C38 H38B 109.00 no
H38A C38 H38C 109.00 no
H38B C38 H38C 109.00 no

loop_
_geom_bond_atom_site_label_1
_geom_bond_atom_site_label_2
_geom_bond_distance
_geom_bond_publ_flag
O1 C27 1.368(3) yes
O2 C29 1.372(3) yes
O1 H1O 0.96(3) no
O2 H2O 0.97(3) no
N1 C1 1.349(3) yes
N1 C2 1.332(3) yes
N2 C4 1.344(3) yes
N2 C1 1.344(3) yes
N3 C1 1.350(4) yes
O3 C34 1.367(3) yes
O4 C36 1.374(3) yes
O3 H3O 0.90(4) no
N3 H3B 0.94(2) no
N3 H3A 0.93(2) no
O4 H4O 0.93(3) no
N4 C7 1.345(4) yes
N5 C8 1.338(3) yes
N5 C7 1.346(3) yes
N6 C7 1.343(3) yes
N6 C10 1.343(3) yes
N4 H4A 0.95(3) no
N4 H4B 0.83(3) no
N7 C14 1.346(3) yes
N7 C13 1.347(3) yes
N8 C16 1.342(3) yes
N8 C13 1.346(3) yes
N9 C13 1.340(4) yes
N9 H9B 0.91(3) no
N9 H9A 0.88(3) no
N10 C20 1.348(3) yes
N10 C19 1.343(3) yes
N11 C19 1.347(3) yes
N11 C22 1.335(3) yes
N12 C19 1.343(4) yes
N12 H12D 0.77(3) no
N12 H12E 0.98(4) no
C2 C3 1.379(3) no
C2 C5 1.504(4) no
C3 C4 1.375(4) no
C4 C6 1.501(4) no
C3 H3 0.9300 no
C5 H5B 0.9600 no
C5 H5C 0.9600 no
C5 H5A 0.9600 no
C6 H6A 0.9600 no
C6 H6B 0.9600 no
C6 H6C 0.9600 no
C8 C11 1.502(4) no
C8 C9 1.379(3) no
C9 C10 1.383(4) no
C10 C12 1.495(3) no
C9 H9 0.9300 no
C11 H11A 0.9600 no
C11 H11B 0.9600 no
C11 H11C 0.9600 no
C12 H12B 0.9600 no
C12 H12A 0.9600 no
C12 H12C 0.9600 no
C14 C17 1.495(4) no
C14 C15 1.372(4) no
C15 C16 1.374(4) no
C16 C18 1.500(4) no
C15 H15 0.9300 no
C17 H17B 0.9600 no
C17 H17C 0.9600 no
C17 H17A 0.9600 no
C18 H18A 0.9600 no
C18 H18C 0.9600 no
C18 H18B 0.9600 no
C20 C23 1.497(4) no
C20 C21 1.381(4) no
C21 C22 1.377(4) no
C22 C24 1.499(4) no
C21 H21 0.9300 no
C23 H23C 0.9600 no
C23 H23B 0.9600 no
C23 H23A 0.9600 no
C24 H24C 0.9600 no
C24 H24A 0.9600 no
C24 H24B 0.9600 no
C25 C31 1.504(4) no
C25 C30 1.389(4) no
C25 C26 1.388(4) no
C26 C27 1.385(3) no
C27 C28 1.388(3) no
C28 C29 1.386(3) no
C29 C30 1.385(4) no
C26 H26 0.9300 no
C28 H28A 0.9300 no
C30 H30 0.9300 no
C31 H31B 0.9600 no
C31 H31C 0.9600 no
C31 H31A 0.9600 no
C32 C38 1.500(4) no
C32 C33 1.383(3) no
C32 C37 1.386(3) no
C33 C34 1.381(4) no
C34 C35 1.384(3) no
C35 C36 1.376(3) no
C36 C37 1.383(3) no
C33 H33 0.9300 no
C35 H35 0.9300 no
C37 H37A 0.9300 no
C38 H38A 0.9600 no
C38 H38B 0.9600 no
C38 H38C 0.9600 no

loop_
_geom_contact_atom_site_label_1
_geom_contact_atom_site_label_2
_geom_contact_distance
_geom_contact_site_symmetry_2
_geom_contact_publ_flag
O1 N6 2.788(3) . no
O2 N9 3.227(3) 1_545 no
O2 N2 2.764(3) 1_455 no
O3 N10 2.823(4) 1_545 no
O3 C21 3.159(3) 2_656 no
O4 N7 2.748(3) 1_545 no
O4 N3 3.006(3) 1_455 no
O1 H11B 2.8000 1_655 no
O1 H26 2.8700 2_665 no
O1 H12A 2.8100 . no
O1 H12C 2.8800 2_565 no
O2 H9A 2.46(3) 1_545 no
O3 H24B 2.8800 1_445 no
O3 H23A 2.8300 1_545 no
O4 H3A 2.16(2) 1_455 no
O4 H5C 2.7300 . no
N1 N4 3.047(3) 2_655 no
N2 C28 3.269(3) 1_655 no
N2 C29 3.388(3) 1_655 no
N2 O2 2.764(3) 1_655 no
N3 N5 3.121(3) 2_655 no
N3 O4 3.006(3) 1_655 no
N4 N1 3.047(3) 2_655 no
N5 N3 3.121(3) 2_655 no
N6 O1 2.788(3) . no
N7 O4 2.748(3) 1_565 no
N7 C36 3.444(3) 1_565 no
N7 C3 3.428(3) 1_565 no
N7 C35 3.362(3) 1_565 no
N8 N12 3.007(3) 2_676 no
N9 O2 3.227(3) 1_565 no
N9 N11 3.068(3) 2_676 no
N10 O3 2.823(4) 1_565 no
N11 N9 3.068(3) 2_676 no
N12 N8 3.007(3) 2_676 no
N1 H4A 2.11(3) 2_655 no
N2 H28A 2.6500 1_655 no
N2 H2O 1.81(3) 1_655 no
N3 H28A 2.8700 1_655 no
N3 H37A 2.8800 1_655 no
N5 H3B 2.18(2) 2_655 no
N5 H37A 2.8100 2_555 no
N6 H1O 1.85(3) . no
N6 H28A 2.9500 . no
N7 H4O 1.82(3) 1_565 no
N7 H35 2.7500 1_565 no
N8 H12E 2.03(4) 2_676 no
N8 H6A 2.9300 1_565 no
N10 H3O 1.93(3) 1_565 no
N11 H9B 2.16(3) 2_676 no
C3 C13 3.476(4) 1_545 no
C3 N7 3.428(3) 1_545 no
C4 C13 3.515(3) 1_545 no
C5 C8 3.537(4) 1_655 no
C8 C5 3.537(4) 1_455 no
C11 C37 3.592(4) 2_555 no
C13 C4 3.515(3) 1_565 no
C13 C3 3.476(4) 1_565 no
C21 O3 3.159(3) 2_656 no
C28 N2 3.269(3) 1_455 no
C29 N2 3.388(3) 1_455 no
C35 N7 3.362(3) 1_545 no
C36 N7 3.444(3) 1_545 no
C37 C11 3.592(4) 2_555 no
C1 H2O 2.78(3) 1_655 no
C1 H4A 3.04(3) 2_655 no
C1 H28A 2.8800 1_655 no
C2 H4A 3.05(3) 2_655 no
C4 H12B 2.9900 1_655 no
C4 H2O 2.72(3) 1_655 no
C6 H2O 2.92(3) 1_655 no
C7 H3B 3.07(3) 2_655 no
C7 H1O 2.79(3) . no
C8 H5A 3.0200 1_455 no
C10 H1O 2.76(3) . no
C11 H37A 3.0900 2_555 no
C12 H1O 2.99(3) . no
C13 H12E 2.98(4) 2_676 no
C13 H4O 2.79(3) 1_565 no
C14 H4O 2.74(3) 1_565 no
C16 H12E 2.95(4) 2_676 no
C17 H4O 2.94(3) 1_565 no
C18 H12E 3.07(4) 2_676 no
C19 H3O 2.89(3) 1_565 no
C19 H9B 3.09(3) 2_676 no
C20 H3O 2.83(3) 1_565 no
C22 H9B 3.07(3) 2_676 no
C23 H3O 3.01(3) 1_565 no
C25 H38A 3.1000 1_565 no
C26 H9 2.9100 1_655 no
C26 H38A 3.0400 1_565 no
C27 H9 2.9800 1_655 no
C27 H12A 3.0600 . no
C28 H5B 2.8700 . no
C29 H3 2.8200 . no
C30 H3 2.7500 . no
C31 H17A 3.0500 . no
C33 H31C 2.9700 1_545 no
C33 H21 3.0300 1_445 no
C34 H21 3.0700 1_445 no
C34 H31C 3.0200 1_545 no
C35 H17A 2.9700 1_545 no
C36 H15 2.9900 1_445 no
C36 H3A 3.08(2) 1_455 no
C37 H11A 2.8100 2_555 no
C37 H17B 3.0600 1_445 no
C37 H15 2.9500 1_445 no
H1O C12 2.99(3) . no
H1O C10 2.76(3) . no
H1O C7 2.79(3) . no
H1O N6 1.85(3) . no
H1O H12A 2.4900 . no
H1O H28A 2.2800 . no
H1O H4B 2.55(4) . no
H2O C6 2.92(3) 1_455 no
H2O N2 1.81(3) 1_455 no
H2O C1 2.78(3) 1_455 no
H2O C4 2.72(3) 1_455 no
H2O H3A 2.56(4) 1_455 no
H2O H28A 2.2900 . no
H3 H5B 2.4800 . no
H3 H6B 2.4000 . no
H3 C30 2.7500 . no
H3 C29 2.8200 . no
H3A C36 3.08(2) 1_655 no
H3A H2O 2.56(4) 1_655 no
H3A O4 2.16(2) 1_655 no
H3B N5 2.18(3) 2_655 no
H3B C7 3.07(3) 2_655 no
H3B H4A 2.50(4) 2_655 no
H3B H37A 2.4400 1_655 no
H3O C23 3.01(3) 1_545 no
H3O H23A 2.4900 1_545 no
H3O C20 2.83(3) 1_545 no
H3O N10 1.93(3) 1_545 no
H3O C19 2.89(3) 1_545 no
H3O H35 2.3700 . no
H4A C2 3.05(3) 2_655 no
H4A H3B 2.50(4) 2_655 no
H4A N1 2.11(3) 2_655 no
H4A C1 3.04(3) 2_655 no
H4B H1O 2.55(4) . no
H4O H35 2.2900 . no
H4O N7 1.82(3) 1_545 no
H4O C17 2.94(3) 1_545 no
H4O C13 2.79(3) 1_545 no
H4O C14 2.74(3) 1_545 no
H4O H9A 2.59(4) 1_545 no
H5A C8 3.0200 1_655 no
H5B H3 2.4800 . no
H5B C28 2.8700 . no
H5C O4 2.7300 . no
H6A N8 2.9300 1_545 no
H6B H3 2.4000 . no
H6C H38C 2.5900 1_665 no
H9 H11B 2.4100 . no
H9 C26 2.9100 1_455 no
H9 H12C 2.4300 . no
H9 C27 2.9800 1_455 no
H9A O2 2.46(3) 1_565 no
H9A H4O 2.59(4) 1_565 no
H9B H12E 2.55(4) 2_676 no
H9B C22 3.07(3) 2_676 no
H9B N11 2.16(3) 2_676 no
H9B C19 3.09(3) 2_676 no
H11A C37 2.8100 2_555 no
H11A H37A 2.4900 2_555 no
H11B O1 2.8000 1_455 no
H11B H9 2.4100 . no
H12A H1O 2.4900 . no
H12A O1 2.8100 . no
H12A C27 3.0600 . no
H12B C4 2.9900 1_455 no
H12C O1 2.8800 2_565 no
H12C H9 2.4300 . no
H12D H35 2.5400 1_565 no
H12E C13 2.98(3) 2_676 no
H12E C18 3.07(4) 2_676 no
H12E H9B 2.55(4) 2_676 no
H12E N8 2.03(4) 2_676 no
H12E C16 2.95(4) 2_676 no
H15 C37 2.9500 1_665 no
H15 C36 2.9900 1_665 no
H15 H17B 2.4200 . no
H15 H18B 2.3900 . no
H17A C31 3.0500 . no
H17A C35 2.9700 1_565 no
H17A H31C 2.5500 . no
H17B H38B 2.5500 1_665 no
H17B H15 2.4200 . no
H17B C37 3.0600 1_665 no
H18B H15 2.3900 . no
H21 C33 3.0300 1_665 no
H21 H24B 2.4100 . no
H21 C34 3.0700 1_665 no
H21 H23B 2.4400 . no
H23A O3 2.8300 1_565 no
H23A H3O 2.4900 1_565 no
H23B H21 2.4400 . no
H23C H31B 2.4800 . no
H24B H21 2.4100 . no
H24B O3 2.8800 1_665 no
H26 O1 2.8700 2_665 no
H26 H31A 2.3500 . no
H28A N2 2.6500 1_455 no
H28A C1 2.8800 1_455 no
H28A N3 2.8700 1_455 no
H28A N6 2.9500 . no
H28A H2O 2.2900 . no
H28A H1O 2.2800 . no
H31A H26 2.3500 . no
H31B H23C 2.4800 . no
H31C H17A 2.5500 . no
H31C C33 2.9700 1_565 no
H31C C34 3.0200 1_565 no
H33 H38C 2.5100 . no
H35 N7 2.7500 1_545 no
H35 H3O 2.3700 . no
H35 H4O 2.2900 . no
H35 H12D 2.5400 1_545 no
H37A N3 2.8800 1_455 no
H37A H3B 2.4400 1_455 no
H37A H38B 2.3900 . no
H37A N5 2.8100 2_555 no
H37A C11 3.0900 2_555 no
H37A H11A 2.4900 2_555 no
H38A C25 3.1000 1_545 no
H38A C26 3.0400 1_545 no
H38B H17B 2.5500 1_445 no
H38B H37A 2.3900 . no
H38C H6C 2.5900 1_445 no
H38C H33 2.5100 . no

loop_
_geom_hbond_atom_site_label_D
_geom_hbond_atom_site_label_H
_geom_hbond_atom_site_label_A
_geom_hbond_distance_DH
_geom_hbond_distance_HA
_geom_hbond_distance_DA
_geom_hbond_angle_DHA
_geom_hbond_site_symmetry_A
_geom_hbond_publ_flag
O1 H1O N6 0.96(3) 1.85(3) 2.788(3) 166(3) . yes
O2 H2O N2 0.97(3) 1.81(3) 2.764(3) 170(3) 1_455 yes
N3 H3A O4 0.93(2) 2.16(2) 3.006(3) 150(2) 1_655 yes
N3 H3B N5 0.94(2) 2.18(3) 3.121(3) 174(2) 2_655 yes
O3 H3O N10 0.90(4) 1.93(3) 2.823(4) 171(3) 1_545 yes
N4 H4A N1 0.95(3) 2.11(3) 3.047(3) 168(2) 2_655 yes
O4 H4O N7 0.93(3) 1.82(3) 2.748(3) 178(3) 1_545 yes
N9 H9A O2 0.88(3) 2.46(3) 3.227(3) 146(2) 1_565 yes
N9 H9B N11 0.91(3) 2.16(3) 3.068(3) 179(2) 2_676 yes
N12 H12E N8 0.98(4) 2.03(4) 3.007(3) 176(3) 2_676 yes

loop_
_geom_torsion_atom_site_label_1
_geom_torsion_atom_site_label_2
_geom_torsion_atom_site_label_3
_geom_torsion_atom_site_label_4
_geom_torsion
_geom_torsion_publ_flag
C2 N1 C1 N2 0.9(3) no
C2 N1 C1 N3 -177.3(2) no
C1 N1 C2 C3 1.5(3) no
C1 N1 C2 C5 -176.2(2) no
C4 N2 C1 N1 -2.3(3) no
C4 N2 C1 N3 175.8(2) no
C1 N2 C4 C3 1.4(3) no
C1 N2 C4 C6 -177.8(2) no
C7 N5 C8 C11 -179.7(2) no
C8 N5 C7 N4 -179.6(2) no
C8 N5 C7 N6 -0.6(3) no
C7 N5 C8 C9 -0.9(3) no
C10 N6 C7 N4 -179.1(2) no
C10 N6 C7 N5 1.9(3) no
C7 N6 C10 C9 -1.7(3) no
C7 N6 C10 C12 177.7(2) no
C13 N7 C14 C15 1.1(3) no
C14 N7 C13 N9 179.5(2) no
C14 N7 C13 N8 -1.0(3) no
C13 N7 C14 C17 -178.9(2) no
C16 N8 C13 N9 -179.5(2) no
C16 N8 C13 N7 1.0(3) no
C13 N8 C16 C15 -1.2(3) no
C13 N8 C16 C18 178.1(2) no
C19 N10 C20 C23 -179.6(2) no
C20 N10 C19 N11 -2.4(4) no
C20 N10 C19 N12 178.7(2) no
C19 N10 C20 C21 0.8(3) no
C22 N11 C19 N12 -179.4(2) no
C19 N11 C22 C21 0.7(3) no
C19 N11 C22 C24 -178.7(2) no
C22 N11 C19 N10 1.7(4) no
N1 C2 C3 C4 -2.3(4) no
C5 C2 C3 C4 175.3(2) no
C2 C3 C4 C6 179.9(2) no
C2 C3 C4 N2 0.7(4) no
N5 C8 C9 C10 1.0(4) no
C11 C8 C9 C10 179.8(2) no
C8 C9 C10 C12 -179.0(2) no
C8 C9 C10 N6 0.4(4) no
N7 C14 C15 C16 -1.3(4) no
C17 C14 C15 C16 178.8(2) no
C14 C15 C16 N8 1.3(4) no
C14 C15 C16 C18 -177.9(3) no
N10 C20 C21 C22 1.3(4) no
C23 C20 C21 C22 -178.3(2) no
C20 C21 C22 N11 -2.1(4) no
C20 C21 C22 C24 177.2(2) no
C30 C25 C26 C27 0.2(4) no
C31 C25 C26 C27 -178.7(2) no
C26 C25 C30 C29 0.5(4) no
C31 C25 C30 C29 179.3(2) no
C25 C26 C27 O1 -179.4(2) no
C25 C26 C27 C28 -0.9(4) no
O1 C27 C28 C29 179.4(2) no
C26 C27 C28 C29 0.8(4) no
C27 C28 C29 O2 -178.4(2) no
C27 C28 C29 C30 -0.2(4) no
O2 C29 C30 C25 177.8(2) no
C28 C29 C30 C25 -0.5(4) no
C37 C32 C33 C34 -0.4(4) no
C38 C32 C33 C34 176.2(2) no
C33 C32 C37 C36 1.1(4) no
C38 C32 C37 C36 -175.6(2) no
C32 C33 C34 O3 179.8(2) no
C32 C33 C34 C35 0.1(4) no
O3 C34 C35 C36 179.9(2) no
C33 C34 C35 C36 -0.4(4) no
C34 C35 C36 O4 -178.5(2) no
C34 C35 C36 C37 1.0(4) no
O4 C36 C37 C32 178.1(2) no
C35 C36 C37 C32 -1.3(4) no
